data_7239028
loop_
_publ_author_name
'Ye, Junwei'
'Zhang, Xiangdong'
'Deng, Dai'
'Ning, Guiling'
'Liu, Tianqing'
'Zhuang, Meiling'
'Yang, Lijian'
'Gong, Weitao'
'Lin, Yuan'

_publ_section_title
;
 Selective C--C bond cleavage of cyclopentadiene rings assisted by ferric
 chloride to synthesize water-soluble pyrylium salts
;
_journal_issue 22
_journal_name_full 'RSC Advances'
_journal_page_first 8232
_journal_paper_doi 10.1039/c3ra41274a
_journal_volume 3
_journal_year 2013
_chemical_formula_sum 'C29 H25 Cl4 Fe O3'
_chemical_formula_weight 619.14
_space_group_IT_number 14
_space_group_name_Hall '-P 2ybc'
_space_group_name_H-M_alt 'P 1 21/c 1'
_symmetry_cell_setting monoclinic
_symmetry_space_group_name_H-M 'P 1 21/c 1'
_atom_sites_solution_hydrogens geom
_atom_sites_solution_primary direct
_atom_sites_solution_secondary difmap
_audit_creation_method SHELXL-97
_cell_angle_alpha 90.00
_cell_angle_beta 107.715(4)
_cell_angle_gamma 90.00
_cell_formula_units_Z 4
_cell_length_a 10.4870(6)
_cell_length_b 32.446(2)
_cell_length_c 9.5526(5)
_cell_measurement_reflns_used 7103
_cell_measurement_temperature 275(2)
_cell_measurement_theta_max 27.52
_cell_measurement_theta_min 2.04
_cell_volume 3096.3(3)
_computing_cell_refinement 'SMART (Bruker, 1997)'
_computing_data_collection 'SMART (Bruker, 1997)'
_computing_data_reduction 'SAINT (Bruker, 1997)'
_computing_molecular_graphics 'SHELXP97 (Sheldrick, 1997)'
_computing_publication_material 'SHELXTL (Bruker, 1997)'
_computing_structure_refinement 'SHELXL97 (Sheldrick, 1997)'
_computing_structure_solution 'SHELXS97 (Sheldrick, 1997)'
_diffrn_ambient_temperature 275(2)
_diffrn_detector_area_resol_mean 'Bruker SMART CCD area'
_diffrn_measured_fraction_theta_full 0.995
_diffrn_measured_fraction_theta_max 0.995
_diffrn_measurement_device_type 'CCD area detector'
_diffrn_measurement_method '\f and \w scans'
_diffrn_radiation_monochromator graphite
_diffrn_radiation_source 'fine-focus sealed tube'
_diffrn_radiation_type MoK\a
_diffrn_radiation_wavelength 0.71073
_diffrn_reflns_av_R_equivalents 0.0338
_diffrn_reflns_av_sigmaI/netI 0.0399
_diffrn_reflns_limit_h_max 12
_diffrn_reflns_limit_h_min -13
_diffrn_reflns_limit_k_max 42
_diffrn_reflns_limit_k_min -33
_diffrn_reflns_limit_l_max 12
_diffrn_reflns_limit_l_min -11
_diffrn_reflns_number 20499
_diffrn_reflns_theta_full 27.52
_diffrn_reflns_theta_max 27.52
_diffrn_reflns_theta_min 2.04
_diffrn_standards_decay_% none
_diffrn_standards_interval_count none
_diffrn_standards_interval_time none
_diffrn_standards_number none
_exptl_absorpt_coefficient_mu 0.859
_exptl_absorpt_correction_T_max 0.8607
_exptl_absorpt_correction_T_min 0.8204
_exptl_absorpt_correction_type empirical
_exptl_absorpt_process_details 'Higashi (1995)'
_exptl_crystal_colour yellow
_exptl_crystal_density_diffrn 1.328
_exptl_crystal_density_method 'not measured'
_exptl_crystal_description block
_exptl_crystal_F_000 1268
_exptl_crystal_size_max 0.24
_exptl_crystal_size_mid 0.22
_exptl_crystal_size_min 0.18
_refine_diff_density_max 0.459
_refine_diff_density_min -0.385
_refine_diff_density_rms 0.052
_refine_ls_extinction_coef constr
_refine_ls_extinction_method none
_refine_ls_goodness_of_fit_ref 1.036
_refine_ls_hydrogen_treatment mixed
_refine_ls_matrix_type full
_refine_ls_number_parameters 334
_refine_ls_number_reflns 7103
_refine_ls_number_restraints 0
_refine_ls_restrained_S_all 1.036
_refine_ls_R_factor_all 0.1069
_refine_ls_R_factor_gt 0.0584
_refine_ls_shift/su_max 0.014
_refine_ls_shift/su_mean 0.003
_refine_ls_structure_factor_coef Fsqd
_refine_ls_weighting_details 'calc w=1/[\s^2^(Fo^2^)+(0.0887P)^2^+1.3126P] where P=(Fo^2^+2Fc^2^)/3'
_refine_ls_weighting_scheme calc
_refine_ls_wR_factor_gt 0.1643
_refine_ls_wR_factor_ref 0.1943
_reflns_number_gt 3984
_reflns_number_total 7103
_reflns_threshold_expression >2sigma(I)
_cod_data_source_file c3ra41274a.txt
_cod_data_source_block 1
_cod_depositor_comments
;
The following automatic conversions were performed:

data item '_symmetry_cell_setting' value 'Monoclinic' was changed to
'monoclinic' in accordance with the
/home/saulius/struct/COD-crude-data/automatic-downloads/DataCite-retrospective/RSC/depositions/lib/dictionaries/cif_core.dic
dictionary named 'cif_core.dic' version 2.4.2 last updated on
2011-04-26.

Automatic conversion script
Id: cif_fix_values 6909 2019-04-08 15:41:33Z antanas 
;
_cod_original_sg_symbol_H-M 'P2(1)/c '
_cod_database_code 7239028

loop_
_symmetry_equiv_pos_as_xyz
'x, y, z'
'-x, y+1/2, -z+1/2'
'-x, -y, -z'
'x, -y-1/2, z-1/2'

loop_
_atom_site_label
_atom_site_type_symbol
_atom_site_fract_x
_atom_site_fract_y
_atom_site_fract_z
_atom_site_U_iso_or_equiv
_atom_site_adp_type
_atom_site_occupancy
_atom_site_symmetry_multiplicity
_atom_site_calc_flag
_atom_site_refinement_flags
O1 O 0.2676(3) 0.20389(7) 0.2697(3) 0.0661(6) Uani 1 1 d .
C1 C 0.3616(4) 0.17555(10) 0.3279(3) 0.0560(8) Uani 1 1 d .
C2 C 0.3249(3) 0.13452(10) 0.3247(3) 0.0547(8) Uani 1 1 d .
C3 C 0.1901(3) 0.12354(10) 0.2623(3) 0.0524(8) Uani 1 1 d .
C4 C 0.0952(3) 0.15462(11) 0.2031(4) 0.0567(8) Uani 1 1 d .
C5 C 0.1389(4) 0.19380(11) 0.2098(4) 0.0593(9) Uani 1 1 d .
H5 H 0.0773 0.2146 0.1712 0.071 Uiso 1 1 calc R
C6 C 0.4950(4) 0.19371(11) 0.3848(4) 0.0636(9) Uani 1 1 d .
C7 C 0.5294(5) 0.22707(14) 0.3122(5) 0.0866(12) Uani 1 1 d .
H7 H 0.4671 0.2382 0.2298 0.104 Uiso 1 1 calc R
C8 C 0.6567(6) 0.24350(17) 0.3633(7) 0.1105(17) Uani 1 1 d .
H8 H 0.6792 0.2660 0.3151 0.133 Uiso 1 1 calc R
C9 C 0.7497(5) 0.22740(18) 0.4829(6) 0.1028(16) Uani 1 1 d .
H9 H 0.8360 0.2381 0.5139 0.123 Uiso 1 1 calc R
C10 C 0.7151(5) 0.19547(16) 0.5568(6) 0.0968(15) Uani 1 1 d .
H10 H 0.7773 0.1852 0.6410 0.116 Uiso 1 1 calc R
C11 C 0.5899(4) 0.17835(14) 0.5086(5) 0.0792(11) Uani 1 1 d .
H11 H 0.5685 0.1563 0.5593 0.095 Uiso 1 1 calc R
C12 C 0.4282(4) 0.10271(11) 0.3865(4) 0.0662(9) Uani 1 1 d .
C13 C 0.4310(5) 0.08089(13) 0.5108(5) 0.0838(12) Uani 1 1 d .
H13 H 0.3637 0.0848 0.5543 0.101 Uiso 1 1 calc R
C14 C 0.5327(7) 0.05319(17) 0.5716(7) 0.116(2) Uani 1 1 d .
H14 H 0.5351 0.0389 0.6567 0.140 Uiso 1 1 calc R
C15 C 0.6283(7) 0.04707(19) 0.5067(9) 0.136(3) Uani 1 1 d .
H15 H 0.6966 0.0283 0.5479 0.164 Uiso 1 1 calc R
C16 C 0.6278(6) 0.0677(2) 0.3815(8) 0.125(2) Uani 1 1 d .
H16 H 0.6945 0.0628 0.3379 0.150 Uiso 1 1 calc R
C17 C 0.5268(4) 0.09601(15) 0.3199(5) 0.0908(13) Uani 1 1 d .
H17 H 0.5254 0.1103 0.2351 0.109 Uiso 1 1 calc R
C18 C 0.1456(3) 0.08014(11) 0.2572(4) 0.0590(8) Uani 1 1 d .
C19 C 0.1908(4) 0.05085(11) 0.1772(5) 0.0732(10) Uani 1 1 d .
H19 H 0.2519 0.0584 0.1287 0.088 Uiso 1 1 calc R
C20 C 0.1458(5) 0.01083(14) 0.1691(6) 0.0941(14) Uani 1 1 d .
H20 H 0.1757 -0.0085 0.1143 0.113 Uiso 1 1 calc R
C21 C 0.0584(6) -0.00055(16) 0.2407(7) 0.1098(19) Uani 1 1 d .
H21 H 0.0284 -0.0277 0.2346 0.132 Uiso 1 1 calc R
C22 C 0.0134(5) 0.02762(19) 0.3225(6) 0.1084(19) Uani 1 1 d .
H22 H -0.0451 0.0194 0.3734 0.130 Uiso 1 1 calc R
C23 C 0.0556(4) 0.06850(14) 0.3289(4) 0.0801(11) Uani 1 1 d .
H23 H 0.0231 0.0878 0.3814 0.096 Uiso 1 1 calc R
C24 C -0.0491(4) 0.14756(11) 0.1253(4) 0.0640(9) Uani 1 1 d .
C25 C -0.0873(4) 0.12260(13) 0.0021(4) 0.0738(10) Uani 1 1 d .
H25 H -0.0227 0.1085 -0.0277 0.089 Uiso 1 1 calc R
C26 C -0.2211(5) 0.11854(16) -0.0769(6) 0.0945(14) Uani 1 1 d .
H26 H -0.2466 0.1018 -0.1598 0.113 Uiso 1 1 calc R
C27 C -0.3149(5) 0.13897(18) -0.0333(8) 0.1121(19) Uani 1 1 d .
H27 H -0.4047 0.1364 -0.0873 0.135 Uiso 1 1 calc R
C28 C -0.2793(5) 0.16328(18) 0.0888(8) 0.115(2) Uani 1 1 d .
H28 H -0.3451 0.1768 0.1183 0.138 Uiso 1 1 calc R
C29 C -0.1463(4) 0.16804(14) 0.1691(6) 0.0887(13) Uani 1 1 d .
H29 H -0.1222 0.1849 0.2518 0.106 Uiso 1 1 calc R
Fe1 Fe 0.15868(6) 0.169073(17) 0.76978(6) 0.0688(2) Uani 1 1 d .
Cl1 Cl 0.23033(19) 0.19578(5) 0.60002(15) 0.1288(6) Uani 1 1 d .
Cl2 Cl 0.03470(11) 0.21434(3) 0.83733(12) 0.0783(3) Uani 1 1 d .
Cl3 Cl 0.0398(2) 0.11431(5) 0.6818(2) 0.1527(8) Uani 1 1 d .
Cl4 Cl 0.32338(17) 0.15282(7) 0.96150(16) 0.1562(8) Uani 1 1 d .
O2 O 0.3597(10) 0.0209(2) 0.8890(9) 0.314(5) Uani 1 1 d .
H2A H 0.3032 0.0261 0.8200 0.377 Uiso 1 1 d R
H2B H 0.3900 0.0068 0.9653 0.377 Uiso 1 1 d R
O3 O 0.5545(13) 0.0324(2) 0.9985(10) 0.374(8) Uani 1 1 d .
H3A H 0.6350 0.0253 1.0511 0.449 Uiso 1 1 d R
H3B H 0.5309 0.0523 0.9486 0.449 Uiso 1 1 d R

loop_
_atom_site_aniso_label
_atom_site_aniso_U_11
_atom_site_aniso_U_22
_atom_site_aniso_U_33
_atom_site_aniso_U_23
_atom_site_aniso_U_13
_atom_site_aniso_U_12
O1 0.0800(17) 0.0552(14) 0.0592(14) -0.0008(11) 0.0153(13) -0.0004(13)
C1 0.066(2) 0.056(2) 0.0463(17) -0.0013(14) 0.0172(15) 0.0006(17)
C2 0.062(2) 0.056(2) 0.0445(16) -0.0013(14) 0.0130(15) 0.0032(16)
C3 0.062(2) 0.0561(19) 0.0393(15) -0.0027(13) 0.0159(14) 0.0024(15)
C4 0.064(2) 0.059(2) 0.0504(18) -0.0019(15) 0.0220(16) 0.0045(17)
C5 0.063(2) 0.055(2) 0.0551(19) -0.0037(15) 0.0106(16) 0.0115(17)
C6 0.072(2) 0.060(2) 0.058(2) -0.0091(16) 0.0183(18) -0.0066(18)
C7 0.098(3) 0.078(3) 0.079(3) 0.002(2) 0.020(2) -0.018(2)
C8 0.120(4) 0.101(4) 0.111(4) 0.000(3) 0.036(3) -0.049(3)
C9 0.086(3) 0.112(4) 0.102(4) -0.021(3) 0.017(3) -0.035(3)
C10 0.086(3) 0.095(4) 0.090(3) -0.012(3) -0.002(3) -0.014(3)
C11 0.077(3) 0.080(3) 0.069(2) -0.004(2) 0.006(2) -0.014(2)
C12 0.066(2) 0.058(2) 0.063(2) -0.0054(17) 0.0021(18) 0.0006(17)
C13 0.091(3) 0.071(3) 0.072(3) 0.014(2) 0.000(2) -0.004(2)
C14 0.125(5) 0.083(4) 0.110(4) 0.022(3) -0.012(4) 0.003(3)
C15 0.130(5) 0.098(4) 0.133(6) -0.004(4) -0.032(5) 0.043(4)
C16 0.096(4) 0.132(5) 0.130(5) -0.016(4) 0.008(4) 0.045(4)
C17 0.083(3) 0.093(3) 0.086(3) -0.008(2) 0.011(2) 0.024(2)
C18 0.063(2) 0.058(2) 0.0507(18) 0.0087(15) 0.0091(16) 0.0012(16)
C19 0.077(3) 0.057(2) 0.082(3) -0.0056(19) 0.017(2) -0.0020(19)
C20 0.091(3) 0.060(3) 0.113(4) -0.006(2) 0.005(3) 0.000(2)
C21 0.097(4) 0.062(3) 0.140(5) 0.028(3) -0.009(4) -0.006(3)
C22 0.087(3) 0.110(4) 0.115(4) 0.054(4) 0.012(3) -0.024(3)
C23 0.083(3) 0.086(3) 0.071(3) 0.018(2) 0.023(2) 0.000(2)
C24 0.062(2) 0.061(2) 0.069(2) 0.0106(17) 0.0206(18) 0.0038(17)
C25 0.069(2) 0.076(3) 0.072(2) -0.001(2) 0.015(2) -0.004(2)
C26 0.075(3) 0.095(3) 0.098(3) 0.004(3) 0.004(3) -0.012(3)
C27 0.063(3) 0.089(4) 0.166(6) 0.024(4) 0.008(3) -0.009(3)
C28 0.069(3) 0.101(4) 0.188(7) 0.000(4) 0.056(4) 0.011(3)
C29 0.076(3) 0.082(3) 0.115(4) -0.009(2) 0.040(3) 0.005(2)
Fe1 0.0858(4) 0.0696(4) 0.0530(3) 0.0033(2) 0.0241(3) 0.0049(3)
Cl1 0.2061(16) 0.1233(11) 0.0857(8) -0.0056(7) 0.0872(10) -0.0270(11)
Cl2 0.0859(7) 0.0681(6) 0.0796(7) -0.0037(5) 0.0235(5) 0.0042(5)
Cl3 0.233(2) 0.0887(10) 0.1647(16) -0.0502(10) 0.1028(15) -0.0515(11)
Cl4 0.1257(12) 0.261(2) 0.0775(8) 0.0285(11) 0.0248(8) 0.0988(14)
O2 0.534(14) 0.217(7) 0.324(10) -0.142(7) 0.330(10) -0.150(8)
O3 0.76(2) 0.190(7) 0.353(10) -0.174(7) 0.444(13) -0.276(10)

loop_
_atom_type_symbol
_atom_type_description
_atom_type_scat_dispersion_real
_atom_type_scat_dispersion_imag
_atom_type_scat_source
C C 0.0033 0.0016 'International Tables Vol C Tables 4.2.6.8 and 6.1.1.4'
H H 0.0000 0.0000 'International Tables Vol C Tables 4.2.6.8 and 6.1.1.4'
Cl Cl 0.1484 0.1585 'International Tables Vol C Tables 4.2.6.8 and 6.1.1.4'
Fe Fe 0.3463 0.8444 'International Tables Vol C Tables 4.2.6.8 and 6.1.1.4'
O O 0.0106 0.0060 'International Tables Vol C Tables 4.2.6.8 and 6.1.1.4'

loop_
_geom_angle_atom_site_label_1
_geom_angle_atom_site_label_2
_geom_angle_atom_site_label_3
_geom_angle
C5 O1 C1 122.0(3)
O1 C1 C2 119.2(3)
O1 C1 C6 112.2(3)
C2 C1 C6 128.6(3)
C1 C2 C3 119.4(3)
C1 C2 C12 119.8(3)
C3 C2 C12 120.8(3)
C2 C3 C4 119.1(3)
C2 C3 C18 121.5(3)
C4 C3 C18 119.4(3)
C5 C4 C3 117.9(3)
C5 C4 C24 116.7(3)
C3 C4 C24 125.3(3)
O1 C5 C4 122.5(3)
O1 C5 H5 118.8
C4 C5 H5 118.8
C11 C6 C7 118.5(4)
C11 C6 C1 122.0(3)
C7 C6 C1 119.5(3)
C8 C7 C6 119.6(4)
C8 C7 H7 120.2
C6 C7 H7 120.2
C9 C8 C7 121.1(5)
C9 C8 H8 119.4
C7 C8 H8 119.4
C10 C9 C8 119.4(5)
C10 C9 H9 120.3
C8 C9 H9 120.3
C9 C10 C11 120.8(5)
C9 C10 H10 119.6
C11 C10 H10 119.6
C10 C11 C6 120.5(4)
C10 C11 H11 119.8
C6 C11 H11 119.8
C13 C12 C17 119.6(4)
C13 C12 C2 121.5(4)
C17 C12 C2 118.9(4)
C12 C13 C14 120.5(5)
C12 C13 H13 119.7
C14 C13 H13 119.7
C15 C14 C13 119.5(6)
C15 C14 H14 120.3
C13 C14 H14 120.3
C14 C15 C16 121.7(6)
C14 C15 H15 119.2
C16 C15 H15 119.2
C15 C16 C17 119.5(6)
C15 C16 H16 120.2
C17 C16 H16 120.2
C12 C17 C16 119.2(5)
C12 C17 H17 120.4
C16 C17 H17 120.4
C23 C18 C19 119.1(4)
C23 C18 C3 120.1(3)
C19 C18 C3 120.8(3)
C20 C19 C18 120.5(4)
C20 C19 H19 119.7
C18 C19 H19 119.7
C21 C20 C19 120.2(5)
C21 C20 H20 119.9
C19 C20 H20 119.9
C20 C21 C22 120.6(5)
C20 C21 H21 119.7
C22 C21 H21 119.7
C21 C22 C23 119.9(5)
C21 C22 H22 120.1
C23 C22 H22 120.1
C18 C23 C22 119.7(5)
C18 C23 H23 120.1
C22 C23 H23 120.1
C25 C24 C29 119.3(4)
C25 C24 C4 120.1(3)
C29 C24 C4 120.4(4)
C24 C25 C26 120.2(4)
C24 C25 H25 119.9
C26 C25 H25 119.9
C27 C26 C25 119.9(5)
C27 C26 H26 120.1
C25 C26 H26 120.1
C26 C27 C28 120.8(5)
C26 C27 H27 119.6
C28 C27 H27 119.6
C27 C28 C29 120.5(5)
C27 C28 H28 119.8
C29 C28 H28 119.8
C28 C29 C24 119.4(5)
C28 C29 H29 120.3
C24 C29 H29 120.3
Cl4 Fe1 Cl1 111.20(8)
Cl4 Fe1 Cl2 107.88(6)
Cl1 Fe1 Cl2 108.99(6)
Cl4 Fe1 Cl3 109.99(9)
Cl1 Fe1 Cl3 108.94(7)
Cl2 Fe1 Cl3 109.82(6)
H2A O2 H2B 150.2
H3A O3 H3B 129.0

loop_
_geom_bond_atom_site_label_1
_geom_bond_atom_site_label_2
_geom_bond_distance
O1 C5 1.336(4)
O1 C1 1.339(4)
C1 C2 1.383(5)
C1 C6 1.462(5)
C2 C3 1.403(4)
C2 C12 1.483(5)
C3 C4 1.409(5)
C3 C18 1.480(5)
C4 C5 1.346(5)
C4 C24 1.487(5)
C5 H5 0.9300
C6 C11 1.386(5)
C6 C7 1.391(5)
C7 C8 1.381(6)
C7 H7 0.9300
C8 C9 1.360(7)
C8 H8 0.9300
C9 C10 1.364(7)
C9 H9 0.9300
C10 C11 1.370(6)
C10 H10 0.9300
C11 H11 0.9300
C12 C13 1.376(6)
C12 C17 1.385(6)
C13 C14 1.381(7)
C13 H13 0.9300
C14 C15 1.344(9)
C14 H14 0.9300
C15 C16 1.369(10)
C15 H15 0.9300
C16 C17 1.390(7)
C16 H16 0.9300
C17 H17 0.9300
C18 C23 1.377(5)
C18 C19 1.390(5)
C19 C20 1.376(6)
C19 H19 0.9300
C20 C21 1.351(8)
C20 H20 0.9300
C21 C22 1.376(8)
C21 H21 0.9300
C22 C23 1.394(7)
C22 H22 0.9300
C23 H23 0.9300
C24 C25 1.384(5)
C24 C29 1.384(5)
C25 C26 1.383(6)
C25 H25 0.9300
C26 C27 1.353(8)
C26 H26 0.9300
C27 C28 1.363(9)
C27 H27 0.9300
C28 C29 1.381(7)
C28 H28 0.9300
C29 H29 0.9300
Fe1 Cl4 2.1658(14)
Fe1 Cl1 2.1649(13)
Fe1 Cl2 2.1852(12)
Fe1 Cl3 2.1860(16)
O2 H2A 0.7600
O2 H2B 0.8363
O3 H3A 0.8714
O3 H3B 0.7971
